data_1540028
loop_
_publ_author_name
'Klein, Melina'
'Schnakenburg, Gregor'
'Espinosa Ferao, Arturo'
'Streubel, Rainer'

_publ_section_title
;
 Rearrangement and deoxygenation of 3,3-bis(2-pyridyl)oxaphosphirane
 complexes.
;
_journal_issue 5
_journal_name_full 'Dalton transactions (Cambridge, England : 2003)'
_journal_page_first 2085
_journal_page_last 2094
_journal_paper_doi 10.1039/c5dt03404c
_journal_volume 45
_journal_year 2016
_chemical_formula_moiety 'C23 H27 Cl2 N2 O5 P Si2 W Zn'
_chemical_formula_sum 'C23 H27 Cl2 N2 O5 P Si2 W Zn'
_chemical_formula_weight 818.74
_chemical_name_systematic
;
 ? 
;
_space_group_crystal_system triclinic
_space_group_IT_number 2
_space_group_name_Hall '-P 1'
_space_group_name_H-M_alt 'P -1'
_symmetry_space_group_name_Hall '-P 1'
_symmetry_space_group_name_H-M 'P -1'
_atom_sites_solution_hydrogens geom
_atom_sites_solution_primary heavy
_atom_sites_solution_secondary difmap
_audit_creation_date 2014-10-02
_audit_creation_method
;
Olex2 1.2
(compiled 2014.07.22 svn.r2960 for OlexSys, GUI svn.r4862)
;
_audit_update_record
;
2015-08-19 deposited with the CCDC.
2015-09-09 downloaded from the CCDC.
;
_cell_angle_alpha 77.250(3)
_cell_angle_beta 86.378(4)
_cell_angle_gamma 66.964(3)
_cell_formula_units_Z 2
_cell_length_a 8.7858(8)
_cell_length_b 10.8025(10)
_cell_length_c 17.9022(15)
_cell_measurement_reflns_used 6951
_cell_measurement_temperature 100
_cell_measurement_theta_max 29.15
_cell_measurement_theta_min 2.61
_cell_volume 1524.5(2)
_computing_molecular_graphics 'Olex2 (Dolomanov et al., 2009)'
_computing_publication_material 'Olex2 (Dolomanov et al., 2009)'
_computing_structure_refinement 'XL (Sheldrick, 2008)'
_computing_structure_solution 'XS (Sheldrick, 2008)'
_diffrn_ambient_temperature 100
_diffrn_detector_area_resol_mean 8
_diffrn_measured_fraction_theta_full 0.988
_diffrn_measured_fraction_theta_max 0.987
_diffrn_measurement_device_type 'Bruker X8-KappaApexII'
_diffrn_measurement_method 'fine slicing \w and \f scans'
_diffrn_radiation_monochromator graphite
_diffrn_radiation_type MoK\a
_diffrn_radiation_wavelength 0.71073
_diffrn_reflns_av_R_equivalents 0.0344
_diffrn_reflns_av_unetI/netI 0.0488
_diffrn_reflns_limit_h_max 9
_diffrn_reflns_limit_h_min -11
_diffrn_reflns_limit_k_max 14
_diffrn_reflns_limit_k_min -14
_diffrn_reflns_limit_l_max 21
_diffrn_reflns_limit_l_min -23
_diffrn_reflns_number 19463
_diffrn_reflns_theta_full 26.00
_diffrn_reflns_theta_max 28.00
_diffrn_reflns_theta_min 3.68
_diffrn_source 'sealed tube'
_diffrn_standards_number 0
_exptl_absorpt_coefficient_mu 4.897
_exptl_absorpt_correction_T_max 0.7460
_exptl_absorpt_correction_T_min 0.6065
_exptl_absorpt_correction_type empirical
_exptl_absorpt_process_details
;
SADABS-2008/1 (Bruker,2008) was used for absorption correction.
wR2(int) was 0.0794 before and 0.0406 after correction.
The Ratio of minimum to maximum transmission is 0.8130.
The \l/2 correction factor is Not present.
;
_exptl_crystal_colour 'clear yellow'
_exptl_crystal_colour_lustre clear
_exptl_crystal_colour_primary yellow
_exptl_crystal_density_diffrn 1.784
_exptl_crystal_density_method 'not measured'
_exptl_crystal_description block
_exptl_crystal_F_000 800
_exptl_crystal_size_max 0.05
_exptl_crystal_size_mid 0.03
_exptl_crystal_size_min 0.02
_refine_diff_density_max 1.272
_refine_diff_density_min -1.182
_refine_diff_density_rms 0.152
_refine_ls_extinction_method none
_refine_ls_goodness_of_fit_ref 1.045
_refine_ls_hydrogen_treatment constr
_refine_ls_matrix_type full
_refine_ls_number_parameters 335
_refine_ls_number_reflns 7275
_refine_ls_number_restraints 0
_refine_ls_restrained_S_all 1.045
_refine_ls_R_factor_all 0.0423
_refine_ls_R_factor_gt 0.0309
_refine_ls_shift/su_max 0.001
_refine_ls_shift/su_mean 0.000
_refine_ls_structure_factor_coef Fsqd
_refine_ls_weighting_details 'calc w=1/[\s^2^(Fo^2^)+(0.0255P)^2^+2.2822P] where P=(Fo^2^+2Fc^2^)/3'
_refine_ls_weighting_scheme calc
_refine_ls_wR_factor_gt 0.0638
_refine_ls_wR_factor_ref 0.0672
_reflns_number_gt 6210
_reflns_number_total 7275
_reflns_threshold_expression >2sigma(I)
_cod_data_source_file c5dt03404c2.cif
_cod_data_source_block 3699f
_cod_depositor_comments 'Adding full bibliography for 1540026--1540028.cif.'
_cod_database_code 1540028
_olex2_refinement_description
;
1. Fixed Uiso
 At 1.2 times of:
  All C(H) groups
 At 1.5 times of:
  All C(H,H,H) groups
2.a Ternary CH refined with riding coordinates:
 C12(H12)
2.b Me refined with riding coordinates:
 C13(H13A,H13B,H13C), C14(H14A,H14B,H14C), C15(H15A,H15B,H15C), C16(H16A,H16B,
 H16C), C17(H17A,H17B,H17C)
2.c Aromatic/amide H refined with riding coordinates:
 C3(H3), C4(H4), C5(H5), C6(H6), C8(H8), C9(H9), C10(H10), C11(H11)
2.d Idealised Me refined as rotating group:
 C18(H18A,H18B,H18C)
;
_olex2_submission_special_instructions 'No special instructions were received'

loop_
_space_group_symop_id
_space_group_symop_operation_xyz
1 'x, y, z'
2 '-x, -y, -z'

loop_
_atom_site_label
_atom_site_type_symbol
_atom_site_fract_x
_atom_site_fract_y
_atom_site_fract_z
_atom_site_U_iso_or_equiv
_atom_site_adp_type
_atom_site_occupancy
_atom_site_calc_flag
_atom_site_refinement_flags_posn
W W 0.878996(19) 0.800648(17) 0.651815(9) 0.01289(5) Uani 1 d .
Zn Zn 0.78946(6) 0.78860(5) 0.95885(3) 0.01551(10) Uani 1 d .
Cl1 Cl 0.63530(12) 0.71737(11) 0.89977(6) 0.0227(2) Uani 1 d .
Cl2 Cl 0.79636(14) 0.73339(11) 1.08548(6) 0.0249(2) Uani 1 d .
P P 0.82606(12) 0.97288(10) 0.73170(6) 0.0126(2) Uani 1 d .
Si1 Si 0.75263(14) 1.27879(11) 0.64892(7) 0.0171(2) Uani 1 d .
Si2 Si 0.45222(13) 1.17297(12) 0.69186(7) 0.0177(2) Uani 1 d .
O1 O 0.9147(5) 0.5862(3) 0.55094(19) 0.0357(8) Uani 1 d .
O2 O 1.2685(4) 0.7146(3) 0.63600(17) 0.0247(7) Uani 1 d .
O3 O 0.9643(4) 0.5493(3) 0.79713(17) 0.0280(7) Uani 1 d .
O4 O 0.5111(4) 0.8129(4) 0.6700(2) 0.0393(9) Uani 1 d .
O5 O 0.8105(4) 1.0208(3) 0.49453(17) 0.0281(7) Uani 1 d .
N1 N 0.7649(4) 0.9909(3) 0.93405(19) 0.0164(7) Uani 1 d .
N2 N 1.0221(4) 0.7226(3) 0.91293(18) 0.0133(7) Uani 1 d .
C1 C 0.9118(5) 0.9392(4) 0.8190(2) 0.0146(8) Uani 1 d .
C2 C 0.8494(5) 1.0310(4) 0.8746(2) 0.0140(8) Uani 1 d .
C3 C 0.8770(5) 1.1523(4) 0.8665(2) 0.0190(9) Uani 1 d .
H3 H 0.9415 1.1772 0.8259 0.023 Uiso 1 calc R
C4 C 0.8082(5) 1.2357(4) 0.9188(2) 0.0217(9) Uani 1 d .
H4 H 0.8252 1.3186 0.9142 0.026 Uiso 1 calc R
C5 C 0.7157(5) 1.1983(4) 0.9772(2) 0.0210(9) Uani 1 d .
H5 H 0.6633 1.2566 1.0118 0.025 Uiso 1 calc R
C6 C 0.7003(5) 1.0731(4) 0.9843(2) 0.0190(9) Uani 1 d .
H6 H 0.6419 1.0442 1.0265 0.023 Uiso 1 calc R
C7 C 1.0494(5) 0.8040(4) 0.8486(2) 0.0138(8) Uani 1 d .
C8 C 1.2025(5) 0.7643(4) 0.8131(2) 0.0174(8) Uani 1 d .
H8 H 1.2216 0.8236 0.7692 0.021 Uiso 1 calc R
C9 C 1.3262(5) 0.6375(4) 0.8425(2) 0.0193(9) Uani 1 d .
H9 H 1.4302 0.6083 0.8186 0.023 Uiso 1 calc R
C10 C 1.2958(5) 0.5545(4) 0.9071(2) 0.0196(9) Uani 1 d .
H10 H 1.3782 0.4668 0.9281 0.024 Uiso 1 calc R
C11 C 1.1441(5) 0.6004(4) 0.9410(2) 0.0182(9) Uani 1 d .
H11 H 1.1249 0.5434 0.9860 0.022 Uiso 1 calc R
C12 C 0.6739(5) 1.1485(4) 0.7126(2) 0.0142(8) Uani 1 d .
H12 H 0.6653 1.1738 0.7636 0.017 Uiso 1 calc R
C13 C 0.9810(5) 1.2028(5) 0.6430(3) 0.0247(10) Uani 1 d .
H13A H 1.0308 1.1721 0.6947 0.037 Uiso 1 calc R
H13B H 1.0191 1.2722 0.6128 0.037 Uiso 1 calc R
H13C H 1.0138 1.1240 0.6183 0.037 Uiso 1 calc R
C14 C 0.6662(6) 1.3397(5) 0.5495(3) 0.0293(11) Uani 1 d .
H14A H 0.6900 1.2605 0.5260 0.044 Uiso 1 calc R
H14B H 0.7167 1.4007 0.5196 0.044 Uiso 1 calc R
H14C H 0.5462 1.3901 0.5503 0.044 Uiso 1 calc R
C15 C 0.6896(6) 1.4299(4) 0.6956(3) 0.0271(10) Uani 1 d .
H15A H 0.5692 1.4671 0.7011 0.041 Uiso 1 calc R
H15B H 0.7225 1.5012 0.6639 0.041 Uiso 1 calc R
H15C H 0.7439 1.4006 0.7463 0.041 Uiso 1 calc R
C16 C 0.4187(5) 1.1488(5) 0.5944(2) 0.0233(9) Uani 1 d .
H16A H 0.3972 1.2352 0.5568 0.035 Uiso 1 calc R
H16B H 0.3237 1.1225 0.5952 0.035 Uiso 1 calc R
H16C H 0.5177 1.0762 0.5804 0.035 Uiso 1 calc R
C17 C 0.3980(5) 1.0538(5) 0.7709(3) 0.0252(10) Uani 1 d .
H17A H 0.4826 0.9604 0.7759 0.038 Uiso 1 calc R
H17B H 0.2903 1.0542 0.7593 0.038 Uiso 1 calc R
H17C H 0.3927 1.0841 0.8190 0.038 Uiso 1 calc R
C18 C 0.3169(5) 1.3537(4) 0.6979(3) 0.0257(10) Uani 1 d .
H18A H 0.3323 1.3689 0.7484 0.038 Uiso 1 calc GR
H18B H 0.2009 1.3689 0.6904 0.038 Uiso 1 calc GR
H18C H 0.3467 1.4181 0.6581 0.038 Uiso 1 calc GR
C19 C 0.9048(5) 0.6636(4) 0.5875(2) 0.0216(9) Uani 1 d .
C20 C 1.1288(5) 0.7533(4) 0.6417(2) 0.0167(8) Uani 1 d .
C21 C 0.9337(5) 0.6413(4) 0.7477(2) 0.0177(9) Uani 1 d .
C22 C 0.6390(5) 0.8169(4) 0.6634(3) 0.0231(9) Uani 1 d .
C23 C 0.8331(5) 0.9450(4) 0.5532(2) 0.0169(8) Uani 1 d .

loop_
_atom_site_aniso_label
_atom_site_aniso_U_11
_atom_site_aniso_U_22
_atom_site_aniso_U_33
_atom_site_aniso_U_23
_atom_site_aniso_U_13
_atom_site_aniso_U_12
W 0.01265(8) 0.01104(8) 0.01454(8) -0.00487(6) 0.00100(5) -0.00310(6)
Zn 0.0156(2) 0.0146(2) 0.0165(2) -0.00392(18) 0.00135(18) -0.00590(19)
Cl1 0.0205(5) 0.0269(6) 0.0250(5) -0.0076(4) -0.0003(4) -0.0126(4)
Cl2 0.0359(6) 0.0231(6) 0.0164(5) -0.0031(4) 0.0021(4) -0.0129(5)
P 0.0120(5) 0.0106(5) 0.0144(5) -0.0034(4) 0.0002(4) -0.0031(4)
Si1 0.0153(5) 0.0123(5) 0.0217(6) -0.0021(5) 0.0009(4) -0.0040(4)
Si2 0.0134(5) 0.0152(6) 0.0226(6) -0.0050(5) 0.0003(4) -0.0029(5)
O1 0.053(2) 0.0300(19) 0.0340(19) -0.0221(16) 0.0104(16) -0.0195(17)
O2 0.0197(16) 0.0259(17) 0.0278(17) -0.0091(14) 0.0013(13) -0.0063(13)
O3 0.0356(18) 0.0189(17) 0.0238(16) 0.0021(14) 0.0003(14) -0.0080(14)
O4 0.0219(18) 0.036(2) 0.071(3) -0.0292(19) 0.0078(17) -0.0142(16)
O5 0.0318(18) 0.0243(17) 0.0197(16) 0.0018(14) -0.0007(13) -0.0053(14)
N1 0.0151(16) 0.0162(18) 0.0176(17) -0.0065(14) 0.0002(13) -0.0042(14)
N2 0.0125(15) 0.0111(16) 0.0163(16) -0.0051(13) -0.0017(13) -0.0032(13)
C1 0.0152(19) 0.015(2) 0.0162(19) -0.0044(16) 0.0006(15) -0.0076(16)
C2 0.0127(18) 0.0136(19) 0.0142(19) -0.0044(15) -0.0020(15) -0.0023(15)
C3 0.020(2) 0.021(2) 0.018(2) -0.0046(17) 0.0010(16) -0.0100(18)
C4 0.028(2) 0.017(2) 0.023(2) -0.0072(18) -0.0002(18) -0.0097(19)
C5 0.022(2) 0.022(2) 0.022(2) -0.0155(18) 0.0068(17) -0.0069(18)
C6 0.020(2) 0.019(2) 0.019(2) -0.0077(17) 0.0015(16) -0.0059(17)
C7 0.0121(18) 0.016(2) 0.0165(19) -0.0065(16) -0.0004(15) -0.0066(16)
C8 0.0141(19) 0.021(2) 0.018(2) -0.0050(17) 0.0007(15) -0.0066(17)
C9 0.0139(19) 0.023(2) 0.023(2) -0.0119(18) -0.0008(16) -0.0056(17)
C10 0.0141(19) 0.015(2) 0.028(2) -0.0073(18) -0.0068(17) -0.0010(16)
C11 0.022(2) 0.015(2) 0.019(2) -0.0033(16) -0.0051(17) -0.0093(17)
C12 0.0148(19) 0.0141(19) 0.0140(19) -0.0052(15) 0.0006(15) -0.0047(16)
C13 0.028(2) 0.023(2) 0.025(2) 0.0008(19) 0.0065(18) -0.015(2)
C14 0.034(3) 0.022(2) 0.026(2) 0.0021(19) -0.004(2) -0.007(2)
C15 0.029(2) 0.016(2) 0.037(3) -0.007(2) 0.001(2) -0.0085(19)
C16 0.017(2) 0.022(2) 0.027(2) -0.0058(19) -0.0033(17) -0.0035(18)
C17 0.019(2) 0.025(2) 0.032(2) -0.007(2) 0.0067(18) -0.0094(19)
C18 0.016(2) 0.019(2) 0.036(3) -0.007(2) 0.0010(18) -0.0010(18)
C19 0.023(2) 0.018(2) 0.023(2) -0.0038(18) 0.0057(17) -0.0078(18)
C20 0.018(2) 0.014(2) 0.017(2) -0.0032(16) -0.0002(16) -0.0058(17)
C21 0.019(2) 0.015(2) 0.022(2) -0.0113(18) 0.0061(16) -0.0056(17)
C22 0.020(2) 0.021(2) 0.030(2) -0.0132(19) 0.0019(18) -0.0068(18)
C23 0.0146(19) 0.015(2) 0.023(2) -0.0100(17) 0.0069(16) -0.0058(16)

loop_
_atom_type_symbol
_atom_type_description
_atom_type_scat_dispersion_real
_atom_type_scat_dispersion_imag
_atom_type_scat_source
C C 0.0033 0.0016 'International Tables Vol C Tables 4.2.6.8 and 6.1.1.4'
H H 0.0000 0.0000 'International Tables Vol C Tables 4.2.6.8 and 6.1.1.4'
Cl Cl 0.1484 0.1585 'International Tables Vol C Tables 4.2.6.8 and 6.1.1.4'
N N 0.0061 0.0033 'International Tables Vol C Tables 4.2.6.8 and 6.1.1.4'
O O 0.0106 0.0060 'International Tables Vol C Tables 4.2.6.8 and 6.1.1.4'
P P 0.1023 0.0942 'International Tables Vol C Tables 4.2.6.8 and 6.1.1.4'
Si Si 0.0817 0.0704 'International Tables Vol C Tables 4.2.6.8 and 6.1.1.4'
W W -0.8490 6.8722 'International Tables Vol C Tables 4.2.6.8 and 6.1.1.4'
Zn Zn 0.2839 1.4301 'International Tables Vol C Tables 4.2.6.8 and 6.1.1.4'

loop_
_geom_angle_atom_site_label_1
_geom_angle_atom_site_label_2
_geom_angle_atom_site_label_3
_geom_angle
C19 W P 175.96(13)
C19 W C20 87.57(17)
C19 W C21 88.39(16)
C19 W C22 85.74(17)
C19 W C23 87.33(16)
C20 W P 96.47(11)
C20 W C21 87.88(16)
C21 W P 91.73(11)
C22 W P 90.24(12)
C22 W C20 171.39(16)
C22 W C21 86.52(17)
C23 W P 92.63(11)
C23 W C20 90.63(16)
C23 W C21 175.52(16)
C23 W C22 94.46(17)
Cl2 Zn Cl1 116.27(4)
N1 Zn Cl1 121.72(10)
N1 Zn Cl2 104.00(10)
N1 Zn N2 92.69(13)
N2 Zn Cl1 107.14(9)
N2 Zn Cl2 112.76(9)
C1 P W 124.71(14)
C1 P C12 108.13(19)
C12 P W 126.81(13)
C13 Si1 C12 110.69(18)
C13 Si1 C14 107.4(2)
C13 Si1 C15 109.5(2)
C14 Si1 C12 113.9(2)
C14 Si1 C15 108.8(2)
C15 Si1 C12 106.47(19)
C16 Si2 C12 114.08(19)
C17 Si2 C12 106.63(19)
C17 Si2 C16 112.8(2)
C17 Si2 C18 108.2(2)
C18 Si2 C12 106.94(19)
C18 Si2 C16 107.9(2)
C2 N1 Zn 117.8(3)
C6 N1 Zn 121.7(3)
C6 N1 C2 118.7(4)
C7 N2 Zn 117.8(2)
C11 N2 Zn 123.5(3)
C11 N2 C7 118.6(3)
C2 C1 P 124.2(3)
C2 C1 C7 115.3(3)
C7 C1 P 120.3(3)
N1 C2 C1 116.4(3)
N1 C2 C3 121.3(4)
C3 C2 C1 122.2(4)
C2 C3 H3 120.6
C4 C3 C2 118.7(4)
C4 C3 H3 120.6
C3 C4 H4 120.0
C5 C4 C3 120.0(4)
C5 C4 H4 120.0
C4 C5 H5 120.8
C4 C5 C6 118.3(4)
C6 C5 H5 120.8
N1 C6 C5 122.7(4)
N1 C6 H6 118.6
C5 C6 H6 118.6
N2 C7 C1 117.3(3)
N2 C7 C8 121.0(3)
C8 C7 C1 121.7(4)
C7 C8 H8 120.2
C9 C8 C7 119.5(4)
C9 C8 H8 120.2
C8 C9 H9 120.5
C10 C9 C8 118.9(4)
C10 C9 H9 120.5
C9 C10 H10 120.4
C11 C10 C9 119.1(4)
C11 C10 H10 120.4
N2 C11 C10 122.8(4)
N2 C11 H11 118.6
C10 C11 H11 118.6
P C12 Si1 113.8(2)
P C12 Si2 116.5(2)
P C12 H12 102.5
Si1 C12 H12 102.5
Si2 C12 Si1 115.96(19)
Si2 C12 H12 102.5
Si1 C13 H13A 109.5
Si1 C13 H13B 109.5
Si1 C13 H13C 109.5
H13A C13 H13B 109.5
H13A C13 H13C 109.5
H13B C13 H13C 109.5
Si1 C14 H14A 109.5
Si1 C14 H14B 109.5
Si1 C14 H14C 109.5
H14A C14 H14B 109.5
H14A C14 H14C 109.5
H14B C14 H14C 109.5
Si1 C15 H15A 109.5
Si1 C15 H15B 109.5
Si1 C15 H15C 109.5
H15A C15 H15B 109.5
H15A C15 H15C 109.5
H15B C15 H15C 109.5
Si2 C16 H16A 109.5
Si2 C16 H16B 109.5
Si2 C16 H16C 109.5
H16A C16 H16B 109.5
H16A C16 H16C 109.5
H16B C16 H16C 109.5
Si2 C17 H17A 109.5
Si2 C17 H17B 109.5
Si2 C17 H17C 109.5
H17A C17 H17B 109.5
H17A C17 H17C 109.5
H17B C17 H17C 109.5
Si2 C18 H18A 109.5
Si2 C18 H18B 109.5
Si2 C18 H18C 109.5
H18A C18 H18B 109.5
H18A C18 H18C 109.5
H18B C18 H18C 109.5
O1 C19 W 178.0(4)
O2 C20 W 173.4(4)
O3 C21 W 175.9(3)
O4 C22 W 173.5(4)
O5 C23 W 175.7(3)

loop_
_geom_bond_atom_site_label_1
_geom_bond_atom_site_label_2
_geom_bond_distance
W P 2.4772(10)
W C19 2.006(4)
W C20 2.055(4)
W C21 2.072(4)
W C22 2.048(4)
W C23 2.023(4)
Zn Cl1 2.2137(11)
Zn Cl2 2.2116(11)
Zn N1 2.058(3)
Zn N2 2.066(3)
P C1 1.681(4)
P C12 1.814(4)
Si1 C12 1.927(4)
Si1 C13 1.853(5)
Si1 C14 1.855(4)
Si1 C15 1.873(4)
Si2 C12 1.910(4)
Si2 C16 1.877(4)
Si2 C17 1.864(4)
Si2 C18 1.870(4)
O1 C19 1.146(5)
O2 C20 1.137(5)
O3 C21 1.130(5)
O4 C22 1.139(5)
O5 C23 1.155(5)
N1 C2 1.349(5)
N1 C6 1.347(5)
N2 C7 1.357(5)
N2 C11 1.346(5)
C1 C2 1.489(5)
C1 C7 1.494(5)
C2 C3 1.399(6)
C3 H3 0.9500
C3 C4 1.389(6)
C4 H4 0.9500
C4 C5 1.370(6)
C5 H5 0.9500
C5 C6 1.388(6)
C6 H6 0.9500
C7 C8 1.399(5)
C8 H8 0.9500
C8 C9 1.387(6)
C9 H9 0.9500
C9 C10 1.381(6)
C10 H10 0.9500
C10 C11 1.379(6)
C11 H11 0.9500
C12 H12 1.0000
C13 H13A 0.9800
C13 H13B 0.9800
C13 H13C 0.9800
C14 H14A 0.9800
C14 H14B 0.9800
C14 H14C 0.9800
C15 H15A 0.9800
C15 H15B 0.9800
C15 H15C 0.9800
C16 H16A 0.9800
C16 H16B 0.9800
C16 H16C 0.9800
C17 H17A 0.9800
C17 H17B 0.9800
C17 H17C 0.9800
C18 H18A 0.9800
C18 H18B 0.9800
C18 H18C 0.9800

loop_
_geom_torsion_atom_site_label_1
_geom_torsion_atom_site_label_2
_geom_torsion_atom_site_label_3
_geom_torsion_atom_site_label_4
_geom_torsion
W P C1 C2 -163.7(3)
W P C1 C7 10.1(4)
W P C12 Si1 -87.2(2)
W P C12 Si2 51.8(3)
Zn N1 C2 C1 17.5(4)
Zn N1 C2 C3 -162.2(3)
Zn N1 C6 C5 165.2(3)
Zn N2 C7 C1 3.7(4)
Zn N2 C7 C8 -178.3(3)
Zn N2 C11 C10 176.3(3)
Cl1 Zn N1 C2 -85.3(3)
Cl1 Zn N1 C6 110.2(3)
Cl1 Zn N2 C7 86.3(3)
Cl1 Zn N2 C11 -89.9(3)
Cl2 Zn N1 C2 141.1(3)
Cl2 Zn N1 C6 -23.5(3)
Cl2 Zn N2 C7 -144.5(2)
Cl2 Zn N2 C11 39.2(3)
P W C19 O1 0(12)
P W C20 O2 147(3)
P W C21 O3 175(5)
P W C22 O4 -144(4)
P W C23 O5 170(5)
P C1 C2 N1 104.3(4)
P C1 C2 C3 -76.0(5)
P C1 C7 N2 -118.0(3)
P C1 C7 C8 64.0(5)
N1 Zn N2 C7 -38.1(3)
N1 Zn N2 C11 145.6(3)
N1 C2 C3 C4 -3.3(6)
N2 Zn N1 C2 26.8(3)
N2 Zn N1 C6 -137.8(3)
N2 C7 C8 C9 2.4(6)
C1 P C12 Si1 99.4(2)
C1 P C12 Si2 -121.6(2)
C1 C2 C3 C4 177.1(4)
C1 C7 C8 C9 -179.7(4)
C2 N1 C6 C5 0.7(6)
C2 C1 C7 N2 56.3(5)
C2 C1 C7 C8 -121.7(4)
C2 C3 C4 C5 0.1(6)
C3 C4 C5 C6 3.2(6)
C4 C5 C6 N1 -3.7(6)
C6 N1 C2 C1 -177.5(3)
C6 N1 C2 C3 2.9(5)
C7 N2 C11 C10 0.1(6)
C7 C1 C2 N1 -69.9(4)
C7 C1 C2 C3 109.8(4)
C7 C8 C9 C10 -1.1(6)
C8 C9 C10 C11 -0.6(6)
C9 C10 C11 N2 1.2(6)
C11 N2 C7 C1 -179.8(3)
C11 N2 C7 C8 -1.8(5)
C12 P C1 C2 9.8(4)
C12 P C1 C7 -176.4(3)
C13 Si1 C12 P -14.9(3)
C13 Si1 C12 Si2 -154.1(2)
C14 Si1 C12 P 106.2(2)
C14 Si1 C12 Si2 -33.0(3)
C15 Si1 C12 P -133.9(2)
C15 Si1 C12 Si2 86.9(2)
C16 Si2 C12 P -74.1(3)
C16 Si2 C12 Si1 64.0(3)
C17 Si2 C12 P 51.1(3)
C17 Si2 C12 Si1 -170.8(2)
C18 Si2 C12 P 166.7(2)
C18 Si2 C12 Si1 -55.2(3)
C19 W P C1 118.5(17)
C19 W P C12 -53.8(17)
C19 W C20 O2 -33(3)
C19 W C21 O3 -1(5)
C19 W C22 O4 37(4)
C19 W C23 O5 -14(5)
C20 W P C1 -61.2(2)
C20 W P C12 126.5(2)
C20 W C19 O1 180(100)
C20 W C21 O3 -89(5)
C20 W C22 O4 -2(4)
C20 W C23 O5 74(5)
C21 W P C1 26.9(2)
C21 W P C12 -145.5(2)
C21 W C19 O1 92(11)
C21 W C20 O2 55(3)
C21 W C22 O4 -52(4)
C21 W C23 O5 3(6)
C22 W P C1 113.4(2)
C22 W P C12 -58.9(2)
C22 W C19 O1 5(11)
C22 W C20 O2 6(4)
C22 W C21 O3 85(5)
C22 W C23 O5 -99(5)
C23 W P C1 -152.1(2)
C23 W P C12 35.5(2)
C23 W C19 O1 -89(11)
C23 W C20 O2 -121(3)
C23 W C21 O3 -18(7)
C23 W C22 O4 124(4)
